data_7205004
loop_
_publ_author_name
'Barbour, Leonard J.'
'Caira, Mino R.'
'le Roex, Tanya'
'Nassimbeni, Luigi R.'

_publ_section_title
;
 Inclusion compounds with mixed guests: controlled stoichiometries and
 kinetics of enclathration
;
_journal_issue 12
_journal_name_full 'Journal of the Chemical Society, Perkin Transactions 2'
_journal_page_first 1973
_journal_paper_doi 10.1039/b110987c
_journal_year 2002
_chemical_formula_moiety 'C34 H36 O2'
_chemical_formula_sum 'C34 H36 O2'
_chemical_formula_weight 476.63
_chemical_melting_point 276.0(10)
_chemical_name_common none
_chemical_name_systematic
; 
trans-9,10-dihydroxy-9,10-bis(p-tert-butylphenyl)-9,10-dihydroanthracene  
;
_space_group_IT_number 14
_symmetry_cell_setting monoclinic
_symmetry_space_group_name_Hall '-P 2ybc'
_symmetry_space_group_name_H-M 'P 1 21/c 1'
_atom_sites_solution_hydrogens geom
_atom_sites_solution_primary direct
_atom_sites_solution_secondary difmap
_audit_creation_method SHELXL-97
_cell_angle_alpha 90.00
_cell_angle_beta 101.4350(10)
_cell_angle_gamma 90.00
_cell_formula_units_Z 6
_cell_length_a 16.6711(3)
_cell_length_b 10.6712(2)
_cell_length_c 24.3875(5)
_cell_measurement_reflns_used 8950
_cell_measurement_temperature 173(2)
_cell_measurement_theta_max 27.10
_cell_measurement_theta_min 0.21
_cell_volume 4252.43(14)
_computing_cell_refinement 'Collect (Nonius, 2000)'
_computing_data_collection 'Collect (Nonius, 2000)'
_computing_data_reduction 'Collect (Nonius, 2000)'
_computing_molecular_graphics 'XSEED, a graphical interface to SHELX (1999)'
_computing_publication_material 'SHELXL-97 (Sheldrick, 1997)'
_computing_structure_refinement 'SHELXL-97 (Sheldrick, 1997)'
_computing_structure_solution 'SHELXS-97 (Sheldrick, 1990)'
_diffrn_ambient_temperature 173(2)
_diffrn_measured_fraction_theta_full 0.947
_diffrn_measured_fraction_theta_max 0.947
_diffrn_measurement_device_type 'Nonius Kappa CCD'
_diffrn_measurement_method 'Combination of phi and omega'
_diffrn_radiation_monochromator graphite
_diffrn_radiation_source 'fine-focus sealed tube'
_diffrn_radiation_type MoK\a
_diffrn_radiation_wavelength 0.71073
_diffrn_reflns_av_R_equivalents 0.0000
_diffrn_reflns_av_sigmaI/netI 0.0457
_diffrn_reflns_limit_h_max 21
_diffrn_reflns_limit_h_min 0
_diffrn_reflns_limit_k_max 13
_diffrn_reflns_limit_k_min 0
_diffrn_reflns_limit_l_max 30
_diffrn_reflns_limit_l_min -31
_diffrn_reflns_number 8950
_diffrn_reflns_theta_full 27.17
_diffrn_reflns_theta_max 27.17
_diffrn_reflns_theta_min 2.30
_exptl_absorpt_coefficient_mu 0.068
_exptl_absorpt_correction_type none
_exptl_crystal_colour colourless
_exptl_crystal_density_diffrn 1.121
_exptl_crystal_density_meas ?
_exptl_crystal_density_method .
_exptl_crystal_description 'clear plates'
_exptl_crystal_F_000 1548
_exptl_crystal_size_max 0.45
_exptl_crystal_size_mid 0.40
_exptl_crystal_size_min 0.14
_refine_diff_density_max 0.809
_refine_diff_density_min -0.570
_refine_diff_density_rms 0.061
_refine_ls_extinction_method none
_refine_ls_goodness_of_fit_ref 1.005
_refine_ls_hydrogen_treatment mixed
_refine_ls_matrix_type full
_refine_ls_number_parameters 489
_refine_ls_number_reflns 8950
_refine_ls_number_restraints 12
_refine_ls_restrained_S_all 1.016
_refine_ls_R_factor_all 0.1049
_refine_ls_R_factor_gt 0.0752
_refine_ls_shift/su_max 0.429
_refine_ls_shift/su_mean 0.007
_refine_ls_structure_factor_coef Fsqd
_refine_ls_weighting_details 'calc w=1/[\s^2^(Fo^2^)+(0.1116P)^2^+4.2461P] where P=(Fo^2^+2Fc^2^)/3'
_refine_ls_weighting_scheme calc
_refine_ls_wR_factor_gt 0.1953
_refine_ls_wR_factor_ref 0.2214
_reflns_number_gt 6522
_reflns_number_total 8950
_reflns_threshold_expression >2sigma(I)
_cod_data_source_file b110987c.txt
_cod_data_source_block c:
_cod_depositor_comments
;
The following automatic conversions were performed:

'_chemical_melting_point' value '275-277' was changed to '276.0(10)'
- the average value was taken and precision was estimated.

Automatic conversion script
Id: cif_fix_values 1569 2011-02-09 13:29:24Z adriana 
;
_cod_original_sg_symbol_H-M P21/c
_cod_database_code 7205004

loop_
_symmetry_equiv_pos_as_xyz
'x, y, z'
'-x, y+1/2, -z+1/2'
'-x, -y, -z'
'x, -y-1/2, z-1/2'

loop_
_atom_site_label
_atom_site_type_symbol
_atom_site_fract_x
_atom_site_fract_y
_atom_site_fract_z
_atom_site_U_iso_or_equiv
_atom_site_adp_type
_atom_site_occupancy
_atom_site_symmetry_multiplicity
_atom_site_calc_flag
_atom_site_refinement_flags
_atom_site_disorder_assembly
_atom_site_disorder_group
O1 O 0.08349(13) 0.48258(18) 0.10122(7) 0.0409(5) Uani 1 1 d . . .
H1 H 0.0930 0.5475 0.1209 0.049 Uiso 1 1 calc R . .
C1 C 0.07934(16) 0.5142(2) 0.04342(10) 0.0306(5) Uani 1 1 d . . .
C2 C 0.01886(16) 0.6211(2) 0.02627(10) 0.0301(5) Uani 1 1 d . . .
C3 C 0.03893(18) 0.7394(2) 0.05056(11) 0.0360(6) Uani 1 1 d . . .
H3 H 0.0887 0.7494 0.0770 0.043 Uiso 1 1 calc R . .
C4 C -0.01207(19) 0.8411(3) 0.03685(12) 0.0406(7) Uani 1 1 d . . .
H4 H 0.0023 0.9201 0.0539 0.049 Uiso 1 1 calc R . .
C5 C -0.08436(19) 0.8272(3) -0.00191(12) 0.0407(7) Uani 1 1 d . . .
H5 H -0.1196 0.8970 -0.0118 0.049 Uiso 1 1 calc R . .
C6 C -0.10521(18) 0.7118(3) -0.02608(11) 0.0377(6) Uani 1 1 d . . .
H6 H -0.1552 0.7029 -0.0524 0.045 Uiso 1 1 calc R . .
C7 C -0.05395(16) 0.6077(2) -0.01256(10) 0.0312(5) Uani 1 1 d . . .
C11 C 0.16300(16) 0.5573(2) 0.03315(10) 0.0318(5) Uani 1 1 d . . .
C12 C 0.17081(15) 0.5904(2) -0.02052(10) 0.0304(5) Uani 1 1 d . . .
H12 H 0.1262 0.5769 -0.0508 0.036 Uiso 1 1 calc R . .
C13 C 0.24220(16) 0.6425(3) -0.03077(11) 0.0354(6) Uani 1 1 d . . .
H13 H 0.2450 0.6663 -0.0679 0.042 Uiso 1 1 calc R . .
C14 C 0.31003(17) 0.6610(3) 0.01178(13) 0.0455(7) Uani 1 1 d . . .
C15 C 0.3024(2) 0.6226(4) 0.06480(14) 0.0655(10) Uani 1 1 d . . .
H15 H 0.3480 0.6308 0.0948 0.079 Uiso 1 1 calc R . .
C16 C 0.2305(2) 0.5730(4) 0.07539(12) 0.0574(9) Uani 1 1 d . . .
H16 H 0.2276 0.5492 0.1125 0.069 Uiso 1 1 calc R . .
C17 C 0.3875(2) 0.7234(4) -0.00065(17) 0.0680(11) Uani 1 1 d . . .
C18 C 0.4176(3) 0.6507(7) -0.0462(2) 0.113(2) Uani 1 1 d . . .
H18A H 0.4231 0.5619 -0.0359 0.169 Uiso 1 1 calc R . .
H18B H 0.4708 0.6837 -0.0506 0.169 Uiso 1 1 calc R . .
H18C H 0.3781 0.6596 -0.0816 0.169 Uiso 1 1 calc R . .
C19 C 0.3660(4) 0.8550(6) -0.0203(5) 0.180(4) Uani 1 1 d . . .
H19A H 0.3173 0.8536 -0.0503 0.270 Uiso 1 1 calc R . .
H19B H 0.4119 0.8919 -0.0343 0.270 Uiso 1 1 calc R . .
H19C H 0.3548 0.9052 0.0110 0.270 Uiso 1 1 calc R . .
C20 C 0.4562(3) 0.7246(8) 0.0485(2) 0.124(2) Uani 1 1 d . . .
H20A H 0.4400 0.7718 0.0790 0.186 Uiso 1 1 calc R . .
H20B H 0.5040 0.7646 0.0381 0.186 Uiso 1 1 calc R . .
H20C H 0.4699 0.6384 0.0607 0.186 Uiso 1 1 calc R . .
O21 O 0.12736(10) 0.61680(15) 0.20214(7) 0.0280(4) Uani 1 1 d . . .
H21 H 0.0867 0.5890 0.2139 0.034 Uiso 1 1 calc R . .
C21 C 0.17184(13) 0.7035(2) 0.24257(9) 0.0232(5) Uani 1 1 d . . .
C22 C 0.13706(13) 0.6999(2) 0.29598(9) 0.0227(5) Uani 1 1 d . . .
C23 C 0.16165(14) 0.6038(2) 0.33465(10) 0.0270(5) Uani 1 1 d . . .
H23 H 0.2005 0.5439 0.3276 0.032 Uiso 1 1 calc R . .
C24 C 0.13042(15) 0.5947(2) 0.38288(10) 0.0307(5) Uani 1 1 d . . .
H24 H 0.1465 0.5274 0.4082 0.037 Uiso 1 1 calc R . .
C25 C 0.07548(15) 0.6840(2) 0.39428(10) 0.0303(5) Uani 1 1 d . . .
H25 H 0.0553 0.6796 0.4280 0.036 Uiso 1 1 calc R . .
C26 C 0.05017(14) 0.7797(2) 0.35633(10) 0.0271(5) Uani 1 1 d . . .
H26 H 0.0125 0.8406 0.3642 0.032 Uiso 1 1 calc R . .
C27 C 0.07964(13) 0.7874(2) 0.30635(9) 0.0228(5) Uani 1 1 d . . .
O28 O 0.02118(10) 0.99650(15) 0.28939(7) 0.0288(4) Uani 1 1 d . . .
H28 H 0.0636 1.0367 0.3035 0.035 Uiso 1 1 calc R . .
C28 C 0.04379(13) 0.8847(2) 0.26258(9) 0.0232(5) Uani 1 1 d . . .
C29 C 0.10232(13) 0.9170(2) 0.22413(10) 0.0241(5) Uani 1 1 d . . .
C30 C 0.09146(15) 1.0297(2) 0.19484(11) 0.0309(5) Uani 1 1 d . . .
H30 H 0.0505 1.0867 0.2012 0.037 Uiso 1 1 calc R . .
C31 C 0.13951(17) 1.0596(3) 0.15672(12) 0.0390(6) Uani 1 1 d . . .
H31 H 0.1319 1.1370 0.1372 0.047 Uiso 1 1 calc R . .
C32 C 0.19878(17) 0.9763(3) 0.14700(12) 0.0384(6) Uani 1 1 d . . .
H32 H 0.2314 0.9959 0.1203 0.046 Uiso 1 1 calc R . .
C33 C 0.21050(15) 0.8644(2) 0.17612(11) 0.0317(5) Uani 1 1 d . . .
H33 H 0.2518 0.8082 0.1697 0.038 Uiso 1 1 calc R . .
C34 C 0.16228(13) 0.8330(2) 0.21502(9) 0.0240(5) Uani 1 1 d . . .
C35 C 0.26215(14) 0.6664(2) 0.25563(10) 0.0264(5) Uani 1 1 d . . .
C36 C 0.29153(16) 0.5599(2) 0.23360(11) 0.0339(6) Uani 1 1 d . . .
H36 H 0.2550 0.5067 0.2092 0.041 Uiso 1 1 calc R . .
C37 C 0.37469(18) 0.5308(3) 0.24717(13) 0.0448(7) Uani 1 1 d . . .
H37 H 0.3935 0.4577 0.2314 0.054 Uiso 1 1 calc R . .
C38 C 0.43145(16) 0.6045(3) 0.28291(14) 0.0468(7) Uani 1 1 d D . .
C39 C 0.40019(17) 0.7108(3) 0.30454(14) 0.0461(7) Uani 1 1 d . . .
H39 H 0.4364 0.7640 0.3292 0.055 Uiso 1 1 calc R . .
C40 C 0.31782(15) 0.7411(3) 0.29112(13) 0.0377(6) Uani 1 1 d . . .
H40 H 0.2990 0.8146 0.3065 0.045 Uiso 1 1 calc R . .
C41 C 0.52142(19) 0.5695(3) 0.29793(18) 0.0683(11) Uani 1 1 d D . .
C42 C 0.5297(5) 0.4381(7) 0.3223(4) 0.0970(13) Uiso 0.603(5) 1 d PD . .
C43 C 0.5738(5) 0.6687(8) 0.3277(4) 0.0970(13) Uiso 0.603(5) 1 d PD . .
C44 C 0.5489(5) 0.5482(9) 0.2404(3) 0.0970(13) Uiso 0.603(5) 1 d PD . .
C48 C -0.03745(13) 0.8347(2) 0.22873(9) 0.0233(5) Uani 1 1 d . . .
C49 C -0.10641(14) 0.8289(2) 0.25302(10) 0.0269(5) Uani 1 1 d . . .
H49 H -0.1025 0.8540 0.2908 0.032 Uiso 1 1 calc R . .
C50 C -0.18010(15) 0.7872(2) 0.22261(11) 0.0301(5) Uani 1 1 d . . .
H50 H -0.2261 0.7840 0.2401 0.036 Uiso 1 1 calc R . .
C51 C -0.18949(14) 0.7495(2) 0.16682(11) 0.0298(5) Uani 1 1 d . . .
C52 C -0.11992(15) 0.7522(2) 0.14348(10) 0.0291(5) Uani 1 1 d . . .
H52 H -0.1234 0.7248 0.1060 0.035 Uiso 1 1 calc R . .
C53 C -0.04536(14) 0.7942(2) 0.17385(10) 0.0269(5) Uani 1 1 d . . .
H53 H 0.0011 0.7951 0.1567 0.032 Uiso 1 1 calc R . .
C54 C -0.27301(16) 0.7063(3) 0.13455(13) 0.0430(7) Uani 1 1 d . . .
C55 C -0.2761(2) 0.6999(4) 0.07146(14) 0.0556(8) Uani 1 1 d . . .
H55A H -0.2662 0.7835 0.0575 0.083 Uiso 1 1 calc R . .
H55B H -0.3301 0.6701 0.0525 0.083 Uiso 1 1 calc R . .
H55C H -0.2339 0.6420 0.0640 0.083 Uiso 1 1 calc R . .
C56 C -0.3400(2) 0.7950(5) 0.14527(19) 0.0775(13) Uani 1 1 d . . .
H56A H -0.3386 0.8001 0.1856 0.116 Uiso 1 1 calc R . .
H56B H -0.3935 0.7635 0.1262 0.116 Uiso 1 1 calc R . .
H56C H -0.3309 0.8785 0.1309 0.116 Uiso 1 1 calc R . .
C57 C -0.2877(3) 0.5729(4) 0.15548(18) 0.0756(12) Uani 1 1 d . . .
H57A H -0.2446 0.5167 0.1482 0.113 Uiso 1 1 calc R . .
H57B H -0.3411 0.5422 0.1357 0.113 Uiso 1 1 calc R . .
H57C H -0.2869 0.5755 0.1958 0.113 Uiso 1 1 calc R . .
C45 C 0.5417(7) 0.5584(13) 0.3636(3) 0.0970(13) Uiso 0.397(5) 1 d PD . .
C46 C 0.5752(6) 0.6762(11) 0.2906(7) 0.0970(13) Uiso 0.397(5) 1 d PD . .
C47 C 0.5407(7) 0.4405(9) 0.2850(6) 0.0970(13) Uiso 0.397(5) 1 d PD . .

loop_
_atom_site_aniso_label
_atom_site_aniso_U_11
_atom_site_aniso_U_22
_atom_site_aniso_U_33
_atom_site_aniso_U_23
_atom_site_aniso_U_13
_atom_site_aniso_U_12
O1 0.0667(13) 0.0378(10) 0.0209(9) -0.0014(7) 0.0152(9) -0.0102(9)
C1 0.0398(14) 0.0344(13) 0.0192(11) 0.0001(9) 0.0097(10) -0.0056(11)
C2 0.0359(13) 0.0337(13) 0.0241(11) -0.0019(10) 0.0146(10) -0.0060(10)
C3 0.0429(15) 0.0370(14) 0.0311(13) -0.0069(11) 0.0149(11) -0.0092(12)
C4 0.0562(18) 0.0326(14) 0.0386(15) -0.0065(11) 0.0226(13) -0.0064(12)
C5 0.0550(18) 0.0344(14) 0.0369(15) 0.0016(11) 0.0195(13) 0.0040(12)
C6 0.0435(15) 0.0402(15) 0.0315(13) 0.0007(11) 0.0128(12) 0.0001(12)
C7 0.0391(14) 0.0343(13) 0.0235(11) -0.0002(10) 0.0143(10) -0.0049(11)
C11 0.0346(13) 0.0346(13) 0.0254(12) -0.0006(10) 0.0042(10) -0.0021(11)
C12 0.0284(12) 0.0355(13) 0.0260(12) 0.0017(10) 0.0024(10) -0.0021(10)
C13 0.0326(13) 0.0420(15) 0.0320(13) 0.0007(11) 0.0075(11) -0.0011(11)
C14 0.0323(14) 0.0593(19) 0.0444(16) -0.0128(14) 0.0061(12) -0.0100(13)
C15 0.0400(17) 0.111(3) 0.0391(17) -0.0069(18) -0.0070(14) -0.0167(19)
C16 0.0462(18) 0.096(3) 0.0266(14) 0.0035(15) -0.0014(13) -0.0119(17)
C17 0.0382(18) 0.095(3) 0.072(2) -0.019(2) 0.0149(17) -0.0269(18)
C18 0.062(3) 0.192(6) 0.093(3) -0.046(4) 0.037(3) -0.052(3)
C19 0.085(4) 0.104(5) 0.355(13) 0.052(6) 0.057(6) -0.044(4)
C20 0.055(3) 0.216(7) 0.098(4) -0.048(4) 0.010(3) -0.055(4)
O21 0.0304(9) 0.0306(9) 0.0243(8) -0.0053(7) 0.0089(7) -0.0075(7)
C21 0.0215(11) 0.0242(11) 0.0239(11) -0.0010(9) 0.0043(9) 0.0003(9)
C22 0.0212(11) 0.0225(11) 0.0243(11) -0.0029(9) 0.0045(9) -0.0022(8)
C23 0.0263(12) 0.0268(12) 0.0278(12) 0.0005(9) 0.0054(9) 0.0023(9)
C24 0.0347(13) 0.0300(13) 0.0263(12) 0.0035(10) 0.0036(10) -0.0008(10)
C25 0.0337(13) 0.0365(13) 0.0213(11) -0.0030(10) 0.0072(10) -0.0043(10)
C26 0.0254(11) 0.0314(12) 0.0248(11) -0.0044(9) 0.0059(9) 0.0007(9)
C27 0.0214(11) 0.0243(11) 0.0218(11) -0.0032(9) 0.0021(8) -0.0027(9)
O28 0.0249(8) 0.0243(8) 0.0370(9) -0.0082(7) 0.0055(7) 0.0020(6)
C28 0.0226(11) 0.0215(11) 0.0260(11) -0.0038(9) 0.0064(9) 0.0018(9)
C29 0.0204(10) 0.0241(11) 0.0265(11) 0.0011(9) 0.0015(9) -0.0015(9)
C30 0.0302(12) 0.0261(12) 0.0357(13) 0.0044(10) 0.0043(10) 0.0003(10)
C31 0.0422(15) 0.0324(14) 0.0420(15) 0.0136(11) 0.0072(12) -0.0018(11)
C32 0.0351(14) 0.0436(15) 0.0387(14) 0.0112(12) 0.0128(11) -0.0054(12)
C33 0.0247(12) 0.0368(13) 0.0352(13) 0.0045(11) 0.0098(10) 0.0001(10)
C34 0.0204(11) 0.0261(12) 0.0247(11) 0.0007(9) 0.0027(9) -0.0025(9)
C35 0.0232(11) 0.0283(12) 0.0294(12) 0.0048(9) 0.0093(9) 0.0045(9)
C36 0.0366(14) 0.0329(13) 0.0351(13) 0.0021(11) 0.0142(11) 0.0085(11)
C37 0.0413(16) 0.0406(15) 0.0588(18) 0.0104(13) 0.0250(14) 0.0186(13)
C38 0.0309(14) 0.0454(17) 0.068(2) 0.0177(15) 0.0183(14) 0.0103(12)
C39 0.0255(13) 0.0470(17) 0.064(2) 0.0006(14) 0.0056(13) -0.0009(12)
C40 0.0247(12) 0.0367(14) 0.0510(16) -0.0046(12) 0.0059(11) 0.0029(11)
C41 0.0318(16) 0.060(2) 0.118(3) 0.033(2) 0.0253(19) 0.0189(15)
C48 0.0223(11) 0.0193(11) 0.0277(11) 0.0011(9) 0.0032(9) 0.0031(8)
C49 0.0270(12) 0.0275(12) 0.0268(12) -0.0014(9) 0.0069(9) 0.0009(9)
C50 0.0227(11) 0.0315(13) 0.0373(13) -0.0024(10) 0.0089(10) -0.0005(9)
C51 0.0251(12) 0.0255(12) 0.0378(14) -0.0025(10) 0.0038(10) -0.0009(9)
C52 0.0279(12) 0.0308(13) 0.0277(12) -0.0033(10) 0.0033(10) 0.0007(10)
C53 0.0238(11) 0.0294(12) 0.0279(12) -0.0019(9) 0.0059(9) -0.0001(9)
C54 0.0275(13) 0.0495(17) 0.0501(17) -0.0147(13) 0.0028(12) -0.0077(12)
C55 0.0391(16) 0.075(2) 0.0461(18) -0.0111(16) -0.0075(14) -0.0068(15)
C56 0.0277(16) 0.113(3) 0.084(3) -0.046(3) -0.0081(16) 0.0073(18)
C57 0.075(3) 0.074(3) 0.073(3) -0.004(2) 0.003(2) -0.043(2)

loop_
_atom_type_symbol
_atom_type_description
_atom_type_scat_dispersion_real
_atom_type_scat_dispersion_imag
_atom_type_scat_source
C C 0.0033 0.0016 'International Tables Vol C Tables 4.2.6.8 and 6.1.1.4'
H H 0.0000 0.0000 'International Tables Vol C Tables 4.2.6.8 and 6.1.1.4'
O O 0.0106 0.0060 'International Tables Vol C Tables 4.2.6.8 and 6.1.1.4'

loop_
_geom_angle_atom_site_label_1
_geom_angle_atom_site_label_2
_geom_angle_atom_site_label_3
_geom_angle
_geom_angle_site_symmetry_1
_geom_angle_site_symmetry_3
_geom_angle_publ_flag
O1 C1 C7 103.86(19) . 3_565 ?
O1 C1 C2 110.18(19) . . ?
C7 C1 C2 113.6(2) 3_565 . ?
O1 C1 C11 111.2(2) . . ?
C7 C1 C11 110.4(2) 3_565 . ?
C2 C1 C11 107.7(2) . . ?
C7 C2 C3 118.8(2) . . ?
C7 C2 C1 123.3(2) . . ?
C3 C2 C1 117.8(2) . . ?
C4 C3 C2 121.4(3) . . ?
C3 C4 C5 119.6(3) . . ?
C6 C5 C4 119.9(3) . . ?
C5 C6 C7 121.1(3) . . ?
C2 C7 C6 119.2(2) . . ?
C2 C7 C1 123.0(2) . 3_565 ?
C6 C7 C1 117.7(2) . 3_565 ?
C16 C11 C12 117.4(2) . . ?
C16 C11 C1 123.3(2) . . ?
C12 C11 C1 119.2(2) . . ?
C13 C12 C11 121.3(2) . . ?
C12 C13 C14 121.7(3) . . ?
C15 C14 C13 116.3(3) . . ?
C15 C14 C17 123.3(3) . . ?
C13 C14 C17 120.4(3) . . ?
C16 C15 C14 122.1(3) . . ?
C11 C16 C15 121.2(3) . . ?
C20 C17 C19 110.2(5) . . ?
C20 C17 C18 106.3(4) . . ?
C19 C17 C18 109.6(6) . . ?
C20 C17 C14 112.9(4) . . ?
C19 C17 C14 108.2(4) . . ?
C18 C17 C14 109.6(3) . . ?
O21 C21 C22 109.60(17) . . ?
O21 C21 C35 109.12(18) . . ?
C22 C21 C35 109.91(18) . . ?
O21 C21 C34 106.48(17) . . ?
C22 C21 C34 111.88(18) . . ?
C35 C21 C34 109.76(18) . . ?
C27 C22 C23 119.2(2) . . ?
C27 C22 C21 121.8(2) . . ?
C23 C22 C21 118.91(19) . . ?
C24 C23 C22 121.1(2) . . ?
C23 C24 C25 119.8(2) . . ?
C26 C25 C24 119.8(2) . . ?
C25 C26 C27 120.7(2) . . ?
C22 C27 C26 119.2(2) . . ?
C22 C27 C28 121.11(19) . . ?
C26 C27 C28 119.5(2) . . ?
O28 C28 C29 110.40(18) . . ?
O28 C28 C27 110.28(18) . . ?
C29 C28 C27 112.08(18) . . ?
O28 C28 C48 104.38(17) . . ?
C29 C28 C48 110.66(18) . . ?
C27 C28 C48 108.77(18) . . ?
C30 C29 C34 119.9(2) . . ?
C30 C29 C28 118.6(2) . . ?
C34 C29 C28 121.4(2) . . ?
C31 C30 C29 120.8(2) . . ?
C30 C31 C32 119.8(2) . . ?
C33 C32 C31 120.0(2) . . ?
C32 C33 C34 120.9(2) . . ?
C29 C34 C33 118.7(2) . . ?
C29 C34 C21 121.8(2) . . ?
C33 C34 C21 119.3(2) . . ?
C36 C35 C40 117.9(2) . . ?
C36 C35 C21 122.7(2) . . ?
C40 C35 C21 119.4(2) . . ?
C35 C36 C37 120.1(3) . . ?
C38 C37 C36 122.8(3) . . ?
C37 C38 C39 115.9(2) . . ?
C37 C38 C41 121.8(3) . . ?
C39 C38 C41 122.3(3) . . ?
C40 C39 C38 121.8(3) . . ?
C39 C40 C35 121.5(3) . . ?
C47 C41 C43 130.5(6) . . ?
C47 C41 C46 122.2(8) . . ?
C43 C41 C46 36.1(6) . . ?
C47 C41 C42 37.7(6) . . ?
C43 C41 C42 118.2(6) . . ?
C46 C41 C42 138.3(6) . . ?
C47 C41 C38 115.4(5) . . ?
C43 C41 C38 113.8(4) . . ?
C46 C41 C38 111.9(5) . . ?
C42 C41 C38 109.3(4) . . ?
C47 C41 C45 97.9(8) . . ?
C43 C41 C45 64.2(7) . . ?
C46 C41 C45 99.7(8) . . ?
C42 C41 C45 63.1(6) . . ?
C38 C41 C45 105.5(5) . . ?
C47 C41 C44 63.7(7) . . ?
C43 C41 C44 107.1(6) . . ?
C46 C41 C44 73.4(7) . . ?
C42 C41 C44 101.3(6) . . ?
C38 C41 C44 105.5(4) . . ?
C45 C41 C44 148.5(6) . . ?
C47 C42 C41 68.0(6) . . ?
C47 C42 C45 122.9(10) . . ?
C41 C42 C45 60.2(4) . . ?
C46 C43 C41 72.8(7) . . ?
C46 C43 C45 132.5(10) . . ?
C41 C43 C45 61.0(5) . . ?
C47 C44 C41 54.7(4) . . ?
C47 C44 C46 97.1(7) . . ?
C41 C44 C46 51.0(4) . . ?
C53 C48 C49 117.8(2) . . ?
C53 C48 C28 122.1(2) . . ?
C49 C48 C28 120.0(2) . . ?
C50 C49 C48 120.5(2) . . ?
C49 C50 C51 122.2(2) . . ?
C52 C51 C50 116.8(2) . . ?
C52 C51 C54 123.0(2) . . ?
C50 C51 C54 120.2(2) . . ?
C51 C52 C53 121.3(2) . . ?
C48 C53 C52 121.3(2) . . ?
C56 C54 C51 110.3(2) . . ?
C56 C54 C55 108.7(3) . . ?
C51 C54 C55 112.1(2) . . ?
C56 C54 C57 110.2(3) . . ?
C51 C54 C57 107.2(3) . . ?
C55 C54 C57 108.4(3) . . ?
C41 C45 C42 56.7(4) . . ?
C41 C45 C43 54.8(4) . . ?
C42 C45 C43 104.7(7) . . ?
C43 C46 C41 71.2(7) . . ?
C43 C46 C44 123.2(10) . . ?
C41 C46 C44 55.7(5) . . ?
C42 C47 C41 74.3(7) . . ?
C42 C47 C44 135.7(9) . . ?
C41 C47 C44 61.6(5) . . ?

loop_
_geom_bond_atom_site_label_1
_geom_bond_atom_site_label_2
_geom_bond_distance
_geom_bond_site_symmetry_2
_geom_bond_publ_flag
O1 C1 1.438(3) . ?
C1 C7 1.520(3) 3_565 ?
C1 C2 1.526(4) . ?
C1 C11 1.536(4) . ?
C2 C7 1.391(4) . ?
C2 C3 1.406(4) . ?
C3 C4 1.378(4) . ?
C4 C5 1.384(4) . ?
C5 C6 1.379(4) . ?
C6 C7 1.401(4) . ?
C7 C1 1.520(3) 3_565 ?
C11 C16 1.377(4) . ?
C11 C12 1.386(3) . ?
C12 C13 1.381(4) . ?
C13 C14 1.389(4) . ?
C14 C15 1.386(5) . ?
C14 C17 1.535(4) . ?
C15 C16 1.380(5) . ?
C17 C20 1.485(6) . ?
C17 C19 1.503(8) . ?
C17 C18 1.520(6) . ?
O21 C21 1.445(3) . ?
C21 C22 1.528(3) . ?
C21 C35 1.528(3) . ?
C21 C34 1.531(3) . ?
C22 C27 1.396(3) . ?
C22 C23 1.398(3) . ?
C23 C24 1.381(3) . ?
C24 C25 1.388(4) . ?
C25 C26 1.386(3) . ?
C26 C27 1.404(3) . ?
C27 C28 1.524(3) . ?
O28 C28 1.446(3) . ?
C28 C29 1.521(3) . ?
C28 C48 1.535(3) . ?
C29 C30 1.392(3) . ?
C29 C34 1.393(3) . ?
C30 C31 1.379(4) . ?
C31 C32 1.384(4) . ?
C32 C33 1.383(4) . ?
C33 C34 1.400(3) . ?
C35 C36 1.387(3) . ?
C35 C40 1.388(4) . ?
C36 C37 1.395(4) . ?
C37 C38 1.395(5) . ?
C38 C39 1.395(4) . ?
C38 C41 1.518(4) . ?
C39 C40 1.385(4) . ?
C41 C47 1.462(8) . ?
C41 C43 1.469(7) . ?
C41 C46 1.483(8) . ?
C41 C42 1.518(7) . ?
C41 C45 1.574(8) . ?
C41 C44 1.576(7) . ?
C42 C47 0.964(14) . ?
C42 C45 1.619(15) . ?
C43 C46 0.914(14) . ?
C43 C45 1.620(16) . ?
C44 C47 1.606(16) . ?
C44 C46 1.829(16) . ?
C48 C53 1.388(3) . ?
C48 C49 1.395(3) . ?
C49 C50 1.377(3) . ?
C50 C51 1.398(4) . ?
C51 C52 1.390(3) . ?
C51 C54 1.529(3) . ?
C52 C53 1.389(3) . ?
C54 C56 1.526(5) . ?
C54 C55 1.531(5) . ?
C54 C57 1.547(5) . ?

loop_
_geom_hbond_atom_site_label_D
_geom_hbond_atom_site_label_H
_geom_hbond_atom_site_label_A
_geom_hbond_distance_DH
_geom_hbond_distance_HA
_geom_hbond_distance_DA
_geom_hbond_angle_DHA
_geom_hbond_site_symmetry_A
O1 H1 O21 0.84 2.09 2.816(2) 145.1 .

loop_
_geom_torsion_atom_site_label_1
_geom_torsion_atom_site_label_2
_geom_torsion_atom_site_label_3
_geom_torsion_atom_site_label_4
_geom_torsion
_geom_torsion_site_symmetry_1
_geom_torsion_site_symmetry_2
_geom_torsion_site_symmetry_3
_geom_torsion_site_symmetry_4
_geom_torsion_publ_flag
O1 C1 C2 C7 -114.0(2) . . . . ?
C7 C1 C2 C7 2.0(3) 3_565 . . . ?
C11 C1 C2 C7 124.6(2) . . . . ?
O1 C1 C2 C3 66.9(3) . . . . ?
C7 C1 C2 C3 -177.0(2) 3_565 . . . ?
C11 C1 C2 C3 -54.5(3) . . . . ?
C7 C2 C3 C4 0.3(4) . . . . ?
C1 C2 C3 C4 179.3(2) . . . . ?
C2 C3 C4 C5 -0.4(4) . . . . ?
C3 C4 C5 C6 0.6(4) . . . . ?
C4 C5 C6 C7 -0.6(4) . . . . ?
C3 C2 C7 C6 -0.3(3) . . . . ?
C1 C2 C7 C6 -179.3(2) . . . . ?
C3 C2 C7 C1 176.8(2) . . . 3_565 ?
C1 C2 C7 C1 -2.2(4) . . . 3_565 ?
C5 C6 C7 C2 0.5(4) . . . . ?
C5 C6 C7 C1 -176.8(2) . . . 3_565 ?
O1 C1 C11 C16 -5.1(4) . . . . ?
C7 C1 C11 C16 -119.8(3) 3_565 . . . ?
C2 C1 C11 C16 115.7(3) . . . . ?
O1 C1 C11 C12 179.3(2) . . . . ?
C7 C1 C11 C12 64.6(3) 3_565 . . . ?
C2 C1 C11 C12 -59.9(3) . . . . ?
C16 C11 C12 C13 -3.0(4) . . . . ?
C1 C11 C12 C13 172.9(2) . . . . ?
C11 C12 C13 C14 1.8(4) . . . . ?
C12 C13 C14 C15 0.9(5) . . . . ?
C12 C13 C14 C17 -177.8(3) . . . . ?
C13 C14 C15 C16 -2.3(6) . . . . ?
C17 C14 C15 C16 176.4(4) . . . . ?
C12 C11 C16 C15 1.6(5) . . . . ?
C1 C11 C16 C15 -174.1(3) . . . . ?
C14 C15 C16 C11 1.1(6) . . . . ?
C15 C14 C17 C20 6.7(6) . . . . ?
C13 C14 C17 C20 -174.6(4) . . . . ?
C15 C14 C17 C19 -115.5(6) . . . . ?
C13 C14 C17 C19 63.2(6) . . . . ?
C15 C14 C17 C18 125.0(5) . . . . ?
C13 C14 C17 C18 -56.3(5) . . . . ?
O21 C21 C22 C27 -97.0(2) . . . . ?
C35 C21 C22 C27 143.1(2) . . . . ?
C34 C21 C22 C27 20.9(3) . . . . ?
O21 C21 C22 C23 81.0(2) . . . . ?
C35 C21 C22 C23 -38.9(3) . . . . ?
C34 C21 C22 C23 -161.1(2) . . . . ?
C27 C22 C23 C24 -0.3(3) . . . . ?
C21 C22 C23 C24 -178.4(2) . . . . ?
C22 C23 C24 C25 -1.9(4) . . . . ?
C23 C24 C25 C26 2.1(4) . . . . ?
C24 C25 C26 C27 -0.1(4) . . . . ?
C23 C22 C27 C26 2.3(3) . . . . ?
C21 C22 C27 C26 -179.7(2) . . . . ?
C23 C22 C27 C28 -173.0(2) . . . . ?
C21 C22 C27 C28 5.0(3) . . . . ?
C25 C26 C27 C22 -2.1(3) . . . . ?
C25 C26 C27 C28 173.3(2) . . . . ?
C22 C27 C28 O28 -151.3(2) . . . . ?
C26 C27 C28 O28 33.4(3) . . . . ?
C22 C27 C28 C29 -27.9(3) . . . . ?
C26 C27 C28 C29 156.8(2) . . . . ?
C22 C27 C28 C48 94.8(2) . . . . ?
C26 C27 C28 C48 -80.5(2) . . . . ?
O28 C28 C29 C30 -36.0(3) . . . . ?
C27 C28 C29 C30 -159.3(2) . . . . ?
C48 C28 C29 C30 79.1(3) . . . . ?
O28 C28 C29 C34 148.4(2) . . . . ?
C27 C28 C29 C34 25.0(3) . . . . ?
C48 C28 C29 C34 -96.6(2) . . . . ?
C34 C29 C30 C31 0.0(4) . . . . ?
C28 C29 C30 C31 -175.7(2) . . . . ?
C29 C30 C31 C32 0.6(4) . . . . ?
C30 C31 C32 C33 -1.0(4) . . . . ?
C31 C32 C33 C34 0.9(4) . . . . ?
C30 C29 C34 C33 -0.1(3) . . . . ?
C28 C29 C34 C33 175.5(2) . . . . ?
C30 C29 C34 C21 -174.9(2) . . . . ?
C28 C29 C34 C21 0.7(3) . . . . ?
C32 C33 C34 C29 -0.4(4) . . . . ?
C32 C33 C34 C21 174.6(2) . . . . ?
O21 C21 C34 C29 95.9(2) . . . . ?
C22 C21 C34 C29 -23.8(3) . . . . ?
C35 C21 C34 C29 -146.1(2) . . . . ?
O21 C21 C34 C33 -78.8(2) . . . . ?
C22 C21 C34 C33 161.4(2) . . . . ?
C35 C21 C34 C33 39.1(3) . . . . ?
O21 C21 C35 C36 -4.1(3) . . . . ?
C22 C21 C35 C36 116.1(2) . . . . ?
C34 C21 C35 C36 -120.4(2) . . . . ?
O21 C21 C35 C40 176.2(2) . . . . ?
C22 C21 C35 C40 -63.6(3) . . . . ?
C34 C21 C35 C40 59.8(3) . . . . ?
C40 C35 C36 C37 -0.1(4) . . . . ?
C21 C35 C36 C37 -179.9(2) . . . . ?
C35 C36 C37 C38 0.4(4) . . . . ?
C36 C37 C38 C39 -0.2(4) . . . . ?
C36 C37 C38 C41 178.8(3) . . . . ?
C37 C38 C39 C40 -0.1(5) . . . . ?
C41 C38 C39 C40 -179.2(3) . . . . ?
C38 C39 C40 C35 0.4(5) . . . . ?
C36 C35 C40 C39 -0.2(4) . . . . ?
C21 C35 C40 C39 179.5(3) . . . . ?
C37 C38 C41 C47 -15.3(8) . . . . ?
C39 C38 C41 C47 163.7(7) . . . . ?
C37 C38 C41 C43 169.7(5) . . . . ?
C39 C38 C41 C43 -11.3(6) . . . . ?
C37 C38 C41 C46 130.5(7) . . . . ?
C39 C38 C41 C46 -50.5(8) . . . . ?
C37 C38 C41 C42 -55.7(6) . . . . ?
C39 C38 C41 C42 123.3(5) . . . . ?
C37 C38 C41 C45 -122.1(6) . . . . ?
C39 C38 C41 C45 56.9(6) . . . . ?
C37 C38 C41 C44 52.6(5) . . . . ?
C39 C38 C41 C44 -128.5(5) . . . . ?
C43 C41 C42 C47 -120.8(10) . . . . ?
C46 C41 C42 C47 -81.8(15) . . . . ?
C38 C41 C42 C47 106.8(10) . . . . ?
C45 C41 C42 C47 -155.2(11) . . . . ?
C44 C41 C42 C47 -4.2(10) . . . . ?
C47 C41 C42 C45 155.2(11) . . . . ?
C43 C41 C42 C45 34.3(8) . . . . ?
C46 C41 C42 C45 73.3(13) . . . . ?
C38 C41 C42 C45 -98.0(6) . . . . ?
C44 C41 C42 C45 150.9(6) . . . . ?
C47 C41 C43 C46 90.9(14) . . . . ?
C42 C41 C43 C46 134.6(11) . . . . ?
C38 C41 C43 C46 -95.0(10) . . . . ?
C45 C41 C43 C46 168.6(12) . . . . ?
C44 C41 C43 C46 21.2(11) . . . . ?
C47 C41 C43 C45 -77.7(11) . . . . ?
C46 C41 C43 C45 -168.6(12) . . . . ?
C42 C41 C43 C45 -34.0(7) . . . . ?
C38 C41 C43 C45 96.3(6) . . . . ?
C44 C41 C43 C45 -147.4(6) . . . . ?
C43 C41 C44 C47 127.3(7) . . . . ?
C46 C41 C44 C47 140.2(8) . . . . ?
C42 C41 C44 C47 2.9(7) . . . . ?
C38 C41 C44 C47 -111.1(6) . . . . ?
C45 C41 C44 C47 59.0(14) . . . . ?
C47 C41 C44 C46 -140.2(8) . . . . ?
C43 C41 C44 C46 -12.8(7) . . . . ?
C42 C41 C44 C46 -137.3(7) . . . . ?
C38 C41 C44 C46 108.8(6) . . . . ?
C45 C41 C44 C46 -81.2(13) . . . . ?
O28 C28 C48 C53 134.8(2) . . . . ?
C29 C28 C48 C53 16.0(3) . . . . ?
C27 C28 C48 C53 -107.5(2) . . . . ?
O28 C28 C48 C49 -45.2(3) . . . . ?
C29 C28 C48 C49 -164.0(2) . . . . ?
C27 C28 C48 C49 72.5(2) . . . . ?
C53 C48 C49 C50 -1.7(3) . . . . ?
C28 C48 C49 C50 178.4(2) . . . . ?
C48 C49 C50 C51 -0.1(4) . . . . ?
C49 C50 C51 C52 1.9(4) . . . . ?
C49 C50 C51 C54 -178.8(2) . . . . ?
C50 C51 C52 C53 -1.9(4) . . . . ?
C54 C51 C52 C53 178.9(2) . . . . ?
C49 C48 C53 C52 1.7(3) . . . . ?
C28 C48 C53 C52 -178.4(2) . . . . ?
C51 C52 C53 C48 0.1(4) . . . . ?
C52 C51 C54 C56 -136.1(3) . . . . ?
C50 C51 C54 C56 44.7(4) . . . . ?
C52 C51 C54 C55 -14.8(4) . . . . ?
C50 C51 C54 C55 166.0(3) . . . . ?
C52 C51 C54 C57 103.9(3) . . . . ?
C50 C51 C54 C57 -75.2(3) . . . . ?
C47 C41 C45 C42 -15.0(7) . . . . ?
C43 C41 C45 C42 -146.5(7) . . . . ?
C46 C41 C45 C42 -139.7(7) . . . . ?
C38 C41 C45 C42 104.2(5) . . . . ?
C44 C41 C45 C42 -65.9(13) . . . . ?
C47 C41 C45 C43 131.5(7) . . . . ?
C46 C41 C45 C43 6.8(7) . . . . ?
C42 C41 C45 C43 146.5(7) . . . . ?
C38 C41 C45 C43 -109.4(5) . . . . ?
C44 C41 C45 C43 80.6(13) . . . . ?
C47 C42 C45 C41 27.7(11) . . . . ?
C47 C42 C45 C43 -0.1(14) . . . . ?
C41 C42 C45 C43 -27.8(5) . . . . ?
C46 C43 C45 C41 -14.8(14) . . . . ?
C46 C43 C45 C42 13.7(18) . . . . ?
C41 C43 C45 C42 28.5(5) . . . . ?
C45 C43 C46 C41 13.6(13) . . . . ?
C41 C43 C46 C44 -20.9(9) . . . . ?
C45 C43 C46 C44 -7(2) . . . . ?
C47 C41 C46 C43 -116.1(12) . . . . ?
C42 C41 C46 C43 -70.5(15) . . . . ?
C38 C41 C46 C43 100.7(10) . . . . ?
C45 C41 C46 C43 -10.4(11) . . . . ?
C44 C41 C46 C43 -158.8(11) . . . . ?
C47 C41 C46 C44 42.7(9) . . . . ?
C43 C41 C46 C44 158.8(11) . . . . ?
C42 C41 C46 C44 88.4(11) . . . . ?
C38 C41 C46 C44 -100.4(5) . . . . ?
C45 C41 C46 C44 148.5(6) . . . . ?
C47 C44 C46 C43 -7.7(14) . . . . ?
C41 C44 C46 C43 24.1(11) . . . . ?
C47 C44 C46 C41 -31.8(6) . . . . ?
C45 C42 C47 C41 -25.7(10) . . . . ?
C41 C42 C47 C44 5.8(14) . . . . ?
C45 C42 C47 C44 -20(2) . . . . ?
C43 C41 C47 C42 84.8(12) . . . . ?
C46 C41 C47 C42 128.9(11) . . . . ?
C38 C41 C47 C42 -89.1(10) . . . . ?
C45 C41 C47 C42 22.2(10) . . . . ?
C44 C41 C47 C42 175.4(11) . . . . ?
C43 C41 C47 C44 -90.5(9) . . . . ?
C46 C41 C47 C44 -46.5(10) . . . . ?
C42 C41 C47 C44 -175.4(11) . . . . ?
C38 C41 C47 C44 95.5(6) . . . . ?
C45 C41 C47 C44 -153.2(6) . . . . ?
C41 C44 C47 C42 -6.4(15) . . . . ?
C46 C44 C47 C42 23.7(18) . . . . ?
C46 C44 C47 C41 30.1(5) . . . . ?
